data_9010662
loop_
_publ_author_name
'Sokolova, E.'
'Camara, F.'

_publ_section_title
;
 From structure topology to chemical composition. III. Titanium
 silicates: The crystal chemistry of barytolamprophyllite
;
_journal_name_full 'The Canadian Mineralogist'
_journal_page_first 403
_journal_page_last 412
_journal_paper_doi 10.3749/canmin.46.2.403
_journal_volume 46
_journal_year 2008
_chemical_compound_source 'Mt. Yuksporr, Khibina alkaline massif, Kola Peninsula, Russia'
_chemical_formula_sum
;Al0.03 Ba0.88 Ca0.13 Fe0.35 K0.61 Mg0.05 Mn0.28 Na2.09 Nb0.01 O18 Si4 Sr0.33
 Ti2.91
;
_chemical_name_mineral Barytolamprophyllite
_space_group_IT_number 12
_symmetry_space_group_name_Hall '-C 2y'
_symmetry_space_group_name_H-M 'C 1 2/m 1'
_cell_angle_alpha 90
_cell_angle_beta 96.676
_cell_angle_gamma 90
_cell_formula_units_Z 2
_cell_length_a 19.8971
_cell_length_b 7.1165
_cell_length_c 5.4108
_cell_volume 760.962
_database_code_amcsd 0006183
_exptl_crystal_density_diffrn 3.511
_cod_original_formula_sum 'Ba.88 K.61 Sr.33 Ca.13 Ti2.91 Al.03 Fe.35 Nb.01 Na2.09 Mn.28 Mg.05 Si4 O18'
_cod_database_code 9010662

loop_
_space_group_symop_operation_xyz
x,y,z
1/2+x,1/2+y,z
x,-y,z
1/2+x,1/2-y,z
-x,y,-z
1/2-x,1/2+y,-z
-x,-y,-z
1/2-x,1/2-y,-z

loop_
_atom_site_aniso_label
_atom_site_aniso_U_11
_atom_site_aniso_U_22
_atom_site_aniso_U_33
_atom_site_aniso_U_12
_atom_site_aniso_U_13
_atom_site_aniso_U_23
BaAP 0.01580 0.00744 0.00770 0.00000 0.00154 0.00000
KAP 0.01580 0.00744 0.00770 0.00000 0.00154 0.00000
SrAP 0.01580 0.00744 0.00770 0.00000 0.00154 0.00000
CaAP 0.01580 0.00744 0.00770 0.00000 0.00154 0.00000
TiMH 0.01030 0.00690 0.00470 0.00000 0.00140 0.00000
AlMH 0.01030 0.00690 0.00470 0.00000 0.00140 0.00000
TiM1 0.03010 0.00600 0.03350 0.00000 -0.02250 0.00000
Fe3+M1 0.03010 0.00600 0.03350 0.00000 -0.02250 0.00000
NbM1 0.03010 0.00600 0.03350 0.00000 -0.02250 0.00000
NaM2 0.02350 0.01730 0.01800 0.00000 0.00930 0.00000
NaM3 0.02300 0.01350 0.01410 0.00000 0.00530 0.00000
Fe2+M3 0.02300 0.01350 0.01410 0.00000 0.00530 0.00000
Mn2+M3 0.02300 0.01350 0.01410 0.00000 0.00530 0.00000
CaM3 0.02300 0.01350 0.01410 0.00000 0.00530 0.00000
MgM3 0.02300 0.01350 0.01410 0.00000 0.00530 0.00000
Si 0.01180 0.00530 0.00680 -0.00010 0.00140 0.00030
O1 0.02300 0.02720 0.02680 0.00000 0.01030 0.00000
O2 0.01820 0.01010 0.00910 0.00040 0.00120 0.00230
O3 0.01780 0.00900 0.00920 -0.00050 0.00330 -0.00280
O4 0.01420 0.00600 0.01070 0.00000 0.00150 0.00000
O5 0.01160 0.01020 0.01620 0.00130 0.00060 0.00020
O6 0.01210 0.03560 0.01330 0.00000 0.00250 0.00000

loop_
_atom_site_label
_atom_site_fract_x
_atom_site_fract_y
_atom_site_fract_z
_atom_site_occupancy
_atom_site_U_iso_or_equiv
_atom_site_type_symbol
_atom_site_attached_hydrogens
BaAP 0.28240 0.00000 0.26285 0.44000 0.01030 Ba 0
KAP 0.28240 0.00000 0.26285 0.30500 0.01030 K 0
SrAP 0.28240 0.00000 0.26285 0.16500 0.01030 Sr 0
CaAP 0.28240 0.00000 0.26285 0.02500 0.01030 Ca 0
TiMH 0.14603 0.00000 0.70520 0.98500 0.00730 Ti 0
AlMH 0.14603 0.00000 0.70520 0.01500 0.00730 Al 0
TiM1 0.00000 0.50000 0.00000 0.94000 0.02530 Ti 0
Fe3+M1 0.00000 0.50000 0.00000 0.05000 0.02530 Fe 0
NbM1 0.00000 0.50000 0.00000 0.01000 0.02530 Nb 0
NaM2 0.00000 0.00000 0.00000 1.00000 0.01910 Na 0
NaM3 0.00000 0.26016 0.50000 0.54500 0.01660 Na 0
Fe2+M3 0.00000 0.26016 0.50000 0.15000 0.01660 Fe 0
Mn2+M3 0.00000 0.26016 0.50000 0.14000 0.01660 Mn 0
CaM3 0.00000 0.26016 0.50000 0.04000 0.01660 Ca 0
MgM3 0.00000 0.26016 0.50000 0.02500 0.01660 Mg 0
Si 0.13981 0.28427 0.20240 1.00000 0.00790 Si 0
O1 0.44479 0.00000 0.27380 1.00000 0.02510 O 0
O2 0.17024 0.18830 0.46390 1.00000 0.01250 O 0
O3 0.17064 0.18740 0.96860 1.00000 0.01190 O 0
O4 0.17175 0.50000 0.21700 1.00000 0.01030 O 0
O5 0.05813 0.29500 0.17050 1.00000 0.01280 O 0
O6 0.06071 0.00000 0.66720 1.00000 0.02020 O 0

loop_
_cod_changelog_entry_id
_cod_changelog_entry_author
_cod_changelog_entry_date
_cod_changelog_entry_text
1
;cod-tools version 3.8.0
Id: cif_guess_AMCSD_atom_types 9581 2023-05-17 12:35:41Z saulius
;
2023-05-23T09:20:58+03:00
;Derived atom types and hydrogen counts
from atom names that follow the AMCSD naming convention
(Wat == water, O-H == hydroxyl).
;

loop_
_cod_related_entry_id
_cod_related_entry_database
_cod_related_entry_code
1 AMCSD 0006183
